data_7005163
loop_
_publ_author_name
'Liu, Shuang'
'Jin, Guo-Xin'

_publ_section_title
;
 A facile and general approach to the Rh-M (M = Co, Rh) single bond
 supported by ortho-carborane-1,2-dichalcogenolato ligands.
;
_journal_issue 9
_journal_name_full 'Dalton transactions (Cambridge, England : 2003)'
_journal_page_first 949
_journal_page_last 954
_journal_paper_doi 10.1039/b617295d
_journal_year 2007
_chemical_formula_sum 'C17 H30 B10 Co Rh S2'
_chemical_formula_weight 568.47
_chemical_name_systematic
;
?
;
_space_group_IT_number 62
_symmetry_cell_setting orthorhombic
_symmetry_space_group_name_Hall '-P 2ac 2n'
_symmetry_space_group_name_H-M 'P n m a'
_atom_sites_solution_hydrogens geom
_atom_sites_solution_primary direct
_atom_sites_solution_secondary difmap
_audit_creation_method SHELXL-97
_cell_angle_alpha 90.00
_cell_angle_beta 90.00
_cell_angle_gamma 90.00
_cell_formula_units_Z 4
_cell_length_a 20.444(7)
_cell_length_b 12.367(4)
_cell_length_c 9.933(3)
_cell_measurement_reflns_used 759
_cell_measurement_temperature 298(2)
_cell_measurement_theta_max 22.17
_cell_measurement_theta_min 2.28
_cell_volume 2511.4(14)
_computing_cell_refinement 'Bruker SMART'
_computing_data_collection 'Bruker SMART'
_computing_data_reduction 'Bruker SHELXTL'
_computing_molecular_graphics 'Bruker SHELXTL'
_computing_publication_material 'Bruker SHELXTL'
_computing_structure_refinement 'SHELXL-97 (Sheldrick, 1997)'
_computing_structure_solution 'SHELXS-97 (Sheldrick, 1990)'
_diffrn_ambient_temperature 298(2)
_diffrn_measured_fraction_theta_full 0.999
_diffrn_measured_fraction_theta_max 0.999
_diffrn_measurement_device_type 'CCD area detector'
_diffrn_measurement_method 'phi and omega scans'
_diffrn_radiation_monochromator graphite
_diffrn_radiation_source 'fine-focus sealed tube'
_diffrn_radiation_type MoK\a
_diffrn_radiation_wavelength 0.71073
_diffrn_reflns_av_R_equivalents 0.0533
_diffrn_reflns_av_sigmaI/netI 0.0576
_diffrn_reflns_limit_h_max 25
_diffrn_reflns_limit_h_min -25
_diffrn_reflns_limit_k_max 14
_diffrn_reflns_limit_k_min -15
_diffrn_reflns_limit_l_max 12
_diffrn_reflns_limit_l_min -8
_diffrn_reflns_number 11020
_diffrn_reflns_theta_full 26.01
_diffrn_reflns_theta_max 26.01
_diffrn_reflns_theta_min 1.99
_exptl_absorpt_coefficient_mu 1.488
_exptl_absorpt_correction_T_max 0.9293
_exptl_absorpt_correction_T_min 0.8654
_exptl_absorpt_correction_type multi-scan
_exptl_absorpt_process_details sadabs
_exptl_crystal_colour purple
_exptl_crystal_density_diffrn 1.504
_exptl_crystal_density_method 'not measured'
_exptl_crystal_description block
_exptl_crystal_F_000 1144
_exptl_crystal_size_max 0.10
_exptl_crystal_size_mid 0.10
_exptl_crystal_size_min 0.05
_refine_diff_density_max 0.892
_refine_diff_density_min -0.249
_refine_diff_density_rms 0.091
_refine_ls_extinction_method none
_refine_ls_goodness_of_fit_ref 0.941
_refine_ls_hydrogen_treatment constr
_refine_ls_matrix_type full
_refine_ls_number_parameters 162
_refine_ls_number_reflns 2588
_refine_ls_number_restraints 0
_refine_ls_restrained_S_all 0.941
_refine_ls_R_factor_all 0.0725
_refine_ls_R_factor_gt 0.0402
_refine_ls_shift/su_max 0.001
_refine_ls_shift/su_mean 0.000
_refine_ls_structure_factor_coef Fsqd
_refine_ls_weighting_details 'calc w=1/[\s^2^(Fo^2^)+(0.0483P)^2^+0.0000P] where P=(Fo^2^+2Fc^2^)/3'
_refine_ls_weighting_scheme calc
_refine_ls_wR_factor_gt 0.0904
_refine_ls_wR_factor_ref 0.0970
_reflns_number_gt 1665
_reflns_number_total 2588
_reflns_threshold_expression >2sigma(I)
_cod_data_source_file b617295d.txt
_cod_data_source_block f51206b
_cod_depositor_comments
;
The following automatic conversions were performed:
'_symmetry_cell_setting' value 'Orthorhombic' changed to 'orthorhombic'
according to '/home/saulius/struct/CIF-dictionaries/cif_core.dic'
dictionary named 'cif_core.dic' version 2.4.1 from 2010-06-29.

Automatic conversion script
Id: cif_fix_enum 1527 2010-12-29 10:47:43Z saulius 
;
_cod_original_sg_symbol_H-M Pnma
_cod_database_code 7005163

loop_
_symmetry_equiv_pos_as_xyz
'x, y, z'
'-x+1/2, -y, z+1/2'
'-x, y+1/2, -z'
'x+1/2, -y+1/2, -z+1/2'
'-x, -y, -z'
'x-1/2, y, -z-1/2'
'x, -y-1/2, z'
'-x-1/2, y-1/2, z-1/2'

loop_
_atom_site_label
_atom_site_type_symbol
_atom_site_fract_x
_atom_site_fract_y
_atom_site_fract_z
_atom_site_U_iso_or_equiv
_atom_site_adp_type
_atom_site_occupancy
_atom_site_symmetry_multiplicity
_atom_site_calc_flag
_atom_site_refinement_flags
_atom_site_disorder_assembly
_atom_site_disorder_group
Co1 Co 0.25144(4) 0.2500 0.29490(8) 0.0533(3) Uani 1 2 d S . .
Rh1 Rh 0.31085(2) 0.2500 0.51233(4) 0.04645(18) Uani 1 2 d S . .
S1 S 0.22840(5) 0.12888(10) 0.45171(12) 0.0523(3) Uani 1 1 d . . .
B3 B 0.1694(4) 0.2500 0.6842(7) 0.059(2) Uani 1 2 d S . .
H3 H 0.2162 0.2500 0.7391 0.071 Uiso 1 2 calc SR . .
B4 B 0.1200(3) 0.1338(5) 0.6757(6) 0.0731(18) Uani 1 1 d . . .
H4 H 0.1346 0.0574 0.7238 0.088 Uiso 1 1 calc R . .
B5 B 0.0773(3) 0.1351(6) 0.5220(6) 0.079(2) Uani 1 1 d . . .
H5 H 0.0638 0.0595 0.4708 0.095 Uiso 1 1 calc R . .
B6 B 0.1009(3) 0.2500 0.4305(8) 0.068(2) Uani 1 2 d S . .
H6 H 0.1032 0.2500 0.3199 0.082 Uiso 1 2 calc SR . .
B7 B 0.0949(4) 0.2500 0.7674(8) 0.071(3) Uani 1 2 d S . .
H7 H 0.0919 0.2500 0.8779 0.085 Uiso 1 2 calc SR . .
B8 B 0.0388(3) 0.1791(5) 0.6693(6) 0.080(2) Uani 1 1 d . . .
H8 H -0.0010 0.1322 0.7158 0.096 Uiso 1 1 calc R . .
B9 B 0.0281(4) 0.2500 0.5187(9) 0.084(3) Uani 1 2 d S . .
H9 H -0.0191 0.2500 0.4655 0.101 Uiso 1 2 calc SR . .
C1 C 0.1553(2) 0.1843(4) 0.5342(4) 0.0504(11) Uani 1 1 d . . .
C2 C 0.36733(19) 0.1937(3) 0.6859(4) 0.0553(13) Uani 1 1 d . . .
C3 C 0.3971(2) 0.1577(5) 0.5631(5) 0.0710(16) Uani 1 1 d . . .
C4 C 0.4183(3) 0.2500 0.4912(7) 0.091(3) Uani 1 2 d S . .
C5 C 0.3432(3) 0.1225(5) 0.7984(5) 0.098(2) Uani 1 1 d . . .
H5A H 0.3256 0.0569 0.7615 0.147 Uiso 1 1 calc R . .
H5B H 0.3097 0.1596 0.8479 0.147 Uiso 1 1 calc R . .
H5C H 0.3789 0.1055 0.8575 0.147 Uiso 1 1 calc R . .
C6 C 0.4092(3) 0.0405(5) 0.5301(7) 0.142(3) Uani 1 1 d . . .
H6A H 0.4422 0.0121 0.5892 0.213 Uiso 1 1 calc R . .
H6B H 0.4238 0.0343 0.4385 0.213 Uiso 1 1 calc R . .
H6C H 0.3694 0.0003 0.5414 0.213 Uiso 1 1 calc R . .
C7 C 0.4601(4) 0.2500 0.3683(8) 0.183(6) Uani 1 2 d S . .
H7A H 0.4603 0.1790 0.3292 0.274 Uiso 0.50 1 calc PR . .
H7B H 0.5039 0.2701 0.3921 0.274 Uiso 0.50 1 calc PR . .
H7C H 0.4430 0.3009 0.3043 0.274 Uiso 0.50 1 calc PR . .
C8 C 0.3145(3) 0.1969(5) 0.1506(5) 0.095(2) Uani 1 1 d . . .
H8A H 0.3509 0.1536 0.1663 0.114 Uiso 1 1 calc R . .
C9 C 0.2530(4) 0.1596(6) 0.1240(6) 0.110(3) Uani 1 1 d . . .
H9A H 0.2405 0.0873 0.1206 0.132 Uiso 1 1 calc R . .
C10 C 0.2112(5) 0.2500 0.1024(8) 0.124(5) Uani 1 2 d S . .
H10 H 0.1671 0.2500 0.0795 0.149 Uiso 1 2 calc SR . .

loop_
_atom_site_aniso_label
_atom_site_aniso_U_11
_atom_site_aniso_U_22
_atom_site_aniso_U_33
_atom_site_aniso_U_23
_atom_site_aniso_U_13
_atom_site_aniso_U_12
Co1 0.0543(5) 0.0764(7) 0.0292(5) 0.000 0.0018(4) 0.000
Rh1 0.0369(3) 0.0705(4) 0.0320(3) 0.000 0.0017(2) 0.000
S1 0.0496(7) 0.0579(8) 0.0493(7) -0.0031(6) 0.0074(5) -0.0001(6)
B3 0.050(4) 0.092(7) 0.036(4) 0.000 0.002(3) 0.000
B4 0.065(4) 0.092(5) 0.062(4) 0.014(3) 0.019(3) -0.012(3)
B5 0.050(3) 0.106(5) 0.082(5) -0.021(4) 0.011(3) -0.024(3)
B6 0.048(5) 0.111(8) 0.047(5) 0.000 -0.010(4) 0.000
B7 0.052(5) 0.115(8) 0.046(5) 0.000 0.016(4) 0.000
B8 0.045(3) 0.122(5) 0.073(4) 0.001(4) 0.020(3) -0.014(3)
B9 0.040(4) 0.139(9) 0.073(6) 0.000 -0.001(4) 0.000
C1 0.040(2) 0.065(3) 0.047(3) -0.003(2) 0.004(2) -0.004(2)
C2 0.038(2) 0.076(3) 0.052(3) 0.005(2) -0.011(2) 0.007(2)
C3 0.041(3) 0.106(5) 0.066(3) -0.032(3) -0.011(3) 0.021(3)
C4 0.034(4) 0.197(11) 0.041(4) 0.000 0.002(3) 0.000
C5 0.087(4) 0.126(5) 0.081(4) 0.046(4) -0.012(3) -0.007(4)
C6 0.102(5) 0.150(7) 0.175(7) -0.088(6) -0.049(5) 0.062(5)
C7 0.045(5) 0.45(2) 0.056(6) 0.000 0.026(4) 0.000
C8 0.113(5) 0.125(6) 0.046(3) -0.007(3) 0.030(3) 0.026(4)
C9 0.170(8) 0.118(7) 0.042(4) -0.031(4) 0.022(4) -0.065(5)
C10 0.080(7) 0.260(17) 0.031(4) 0.000 -0.015(4) 0.000

loop_
_atom_type_symbol
_atom_type_description
_atom_type_scat_dispersion_real
_atom_type_scat_dispersion_imag
_atom_type_scat_source
C C 0.0033 0.0016 'International Tables Vol C Tables 4.2.6.8 and 6.1.1.4'
H H 0.0000 0.0000 'International Tables Vol C Tables 4.2.6.8 and 6.1.1.4'
B B 0.0013 0.0007 'International Tables Vol C Tables 4.2.6.8 and 6.1.1.4'
S S 0.1246 0.1234 'International Tables Vol C Tables 4.2.6.8 and 6.1.1.4'
Co Co 0.3494 0.9721 'International Tables Vol C Tables 4.2.6.8 and 6.1.1.4'
Rh Rh -1.1178 0.9187 'International Tables Vol C Tables 4.2.6.8 and 6.1.1.4'

loop_
_geom_angle_atom_site_label_1
_geom_angle_atom_site_label_2
_geom_angle_atom_site_label_3
_geom_angle
_geom_angle_site_symmetry_1
_geom_angle_site_symmetry_3
_geom_angle_publ_flag
C9 Co1 C9 66.7(4) . 7_565 ?
C9 Co1 C8 65.2(2) . 7_565 ?
C9 Co1 C8 39.2(2) 7_565 7_565 ?
C9 Co1 C8 39.2(2) . . ?
C9 Co1 C8 65.2(2) 7_565 . ?
C8 Co1 C8 37.6(3) 7_565 . ?
C9 Co1 C10 40.4(2) . . ?
C9 Co1 C10 40.4(2) 7_565 . ?
C8 Co1 C10 66.6(3) 7_565 . ?
C8 Co1 C10 66.6(3) . . ?
C9 Co1 S1 164.5(2) . 7_565 ?
C9 Co1 S1 102.6(2) 7_565 7_565 ?
C8 Co1 S1 114.33(16) 7_565 7_565 ?
C8 Co1 S1 148.10(18) . 7_565 ?
C10 Co1 S1 124.25(16) . 7_565 ?
C9 Co1 S1 102.6(2) . . ?
C9 Co1 S1 164.5(2) 7_565 . ?
C8 Co1 S1 148.10(18) 7_565 . ?
C8 Co1 S1 114.33(16) . . ?
C10 Co1 S1 124.25(16) . . ?
S1 Co1 S1 85.26(7) 7_565 . ?
C9 Co1 Rh1 136.1(2) . . ?
C9 Co1 Rh1 136.1(2) 7_565 . ?
C8 Co1 Rh1 107.66(18) 7_565 . ?
C8 Co1 Rh1 107.66(18) . . ?
C10 Co1 Rh1 173.9(3) . . ?
S1 Co1 Rh1 59.37(4) 7_565 . ?
S1 Co1 Rh1 59.37(4) . . ?
C3 Rh1 C3 63.8(3) 7_565 . ?
C3 Rh1 C2 38.51(16) 7_565 7_565 ?
C3 Rh1 C2 63.49(17) . 7_565 ?
C3 Rh1 C2 63.49(17) 7_565 . ?
C3 Rh1 C2 38.51(16) . . ?
C2 Rh1 C2 37.1(2) 7_565 . ?
C3 Rh1 C4 37.77(16) 7_565 . ?
C3 Rh1 C4 37.77(16) . . ?
C2 Rh1 C4 63.3(2) 7_565 . ?
C2 Rh1 C4 63.3(2) . . ?
C3 Rh1 S1 171.42(15) 7_565 . ?
C3 Rh1 S1 108.11(15) . . ?
C2 Rh1 S1 142.03(12) 7_565 . ?
C2 Rh1 S1 112.33(12) . . ?
C4 Rh1 S1 133.97(9) . . ?
C3 Rh1 S1 108.11(15) 7_565 7_565 ?
C3 Rh1 S1 171.42(15) . 7_565 ?
C2 Rh1 S1 112.33(12) 7_565 7_565 ?
C2 Rh1 S1 142.03(12) . 7_565 ?
C4 Rh1 S1 133.97(9) . 7_565 ?
S1 Rh1 S1 79.85(6) . 7_565 ?
C3 Rh1 Co1 127.12(13) 7_565 . ?
C3 Rh1 Co1 127.12(13) . . ?
C2 Rh1 Co1 160.94(11) 7_565 . ?
C2 Rh1 Co1 160.94(11) . . ?
C4 Rh1 Co1 113.89(18) . . ?
S1 Rh1 Co1 54.63(3) . . ?
S1 Rh1 Co1 54.63(3) 7_565 . ?
C1 S1 Co1 103.57(15) . . ?
C1 S1 Rh1 103.49(14) . . ?
Co1 S1 Rh1 66.00(4) . . ?
C1 B3 C1 56.3(4) . 7_565 ?
C1 B3 B7 105.3(5) . . ?
C1 B3 B7 105.3(5) 7_565 . ?
C1 B3 B4 58.4(3) . . ?
C1 B3 B4 104.3(5) 7_565 . ?
B7 B3 B4 61.2(3) . . ?
C1 B3 B4 104.3(5) . 7_565 ?
C1 B3 B4 58.4(3) 7_565 7_565 ?
B7 B3 B4 61.2(3) . 7_565 ?
B4 B3 B4 109.6(6) . 7_565 ?
C1 B3 H3 125.1 . . ?
C1 B3 H3 125.1 7_565 . ?
B7 B3 H3 121.8 . . ?
B4 B3 H3 121.5 . . ?
B4 B3 H3 121.5 7_565 . ?
C1 B4 B8 104.8(4) . . ?
C1 B4 B5 59.2(3) . . ?
B8 B4 B5 59.7(3) . . ?
C1 B4 B3 59.7(3) . . ?
B8 B4 B3 106.6(5) . . ?
B5 B4 B3 108.6(5) . . ?
C1 B4 B7 104.5(4) . . ?
B8 B4 B7 59.1(4) . . ?
B5 B4 B7 107.1(5) . . ?
B3 B4 B7 58.7(4) . . ?
C1 B4 H4 124.0 . . ?
B8 B4 H4 123.2 . . ?
B5 B4 H4 121.3 . . ?
B3 B4 H4 121.7 . . ?
B7 B4 H4 123.4 . . ?
C1 B5 B9 104.5(5) . . ?
C1 B5 B8 104.5(4) . . ?
B9 B5 B8 60.1(4) . . ?
C1 B5 B6 59.5(3) . . ?
B9 B5 B6 59.2(4) . . ?
B8 B5 B6 107.8(5) . . ?
C1 B5 B4 58.6(3) . . ?
B9 B5 B4 108.1(5) . . ?
B8 B5 B4 60.0(3) . . ?
B6 B5 B4 108.7(4) . . ?
C1 B5 H5 124.7 . . ?
B9 B5 H5 122.7 . . ?
B8 B5 H5 122.5 . . ?
B6 B5 H5 121.3 . . ?
B4 B5 H5 121.2 . . ?
C1 B6 C1 56.4(4) 7_565 . ?
C1 B6 B9 104.7(5) 7_565 . ?
C1 B6 B9 104.7(5) . . ?
C1 B6 B5 59.0(3) 7_565 7_565 ?
C1 B6 B5 104.5(5) . 7_565 ?
B9 B6 B5 60.0(3) . 7_565 ?
C1 B6 B5 104.5(5) 7_565 . ?
C1 B6 B5 59.0(3) . . ?
B9 B6 B5 60.0(3) . . ?
B5 B6 B5 108.2(6) 7_565 . ?
C1 B6 H6 124.8 7_565 . ?
C1 B6 H6 124.8 . . ?
B9 B6 H6 122.9 . . ?
B5 B6 H6 122.0 7_565 . ?
B5 B6 H6 122.0 . . ?
B3 B7 B8 108.2(5) . . ?
B3 B7 B8 108.2(5) . 7_565 ?
B8 B7 B8 60.5(5) . 7_565 ?
B3 B7 B4 60.1(3) . 7_565 ?
B8 B7 B4 108.1(5) . 7_565 ?
B8 B7 B4 59.8(3) 7_565 7_565 ?
B3 B7 B4 60.1(3) . . ?
B8 B7 B4 59.8(3) . . ?
B8 B7 B4 108.1(5) 7_565 . ?
B4 B7 B4 107.9(6) 7_565 . ?
B3 B7 H7 121.5 . . ?
B8 B7 H7 121.5 . . ?
B8 B7 H7 121.5 7_565 . ?
B4 B7 H7 121.8 7_565 . ?
B4 B7 H7 121.8 . . ?
B7 B8 B9 108.0(5) . . ?
B7 B8 B5 109.1(4) . . ?
B9 B8 B5 59.7(4) . . ?
B7 B8 B4 61.1(3) . . ?
B9 B8 B4 108.1(5) . . ?
B5 B8 B4 60.3(3) . . ?
B7 B8 B8 59.8(3) . 7_565 ?
B9 B8 B8 59.9(3) . 7_565 ?
B5 B8 B8 108.1(3) . 7_565 ?
B4 B8 B8 108.6(3) . 7_565 ?
B7 B8 H8 121.1 . . ?
B9 B8 H8 122.1 . . ?
B5 B8 H8 121.4 . . ?
B4 B8 H8 121.1 . . ?
B8 B8 H8 121.8 7_565 . ?
B6 B9 B5 60.7(3) . 7_565 ?
B6 B9 B5 60.7(3) . . ?
B5 B9 B5 109.3(6) 7_565 . ?
B6 B9 B8 109.0(5) . 7_565 ?
B5 B9 B8 60.1(3) 7_565 7_565 ?
B5 B9 B8 108.7(6) . 7_565 ?
B6 B9 B8 109.0(5) . . ?
B5 B9 B8 108.7(6) 7_565 . ?
B5 B9 B8 60.1(3) . . ?
B8 B9 B8 60.3(5) 7_565 . ?
B6 B9 H9 120.8 . . ?
B5 B9 H9 121.1 7_565 . ?
B5 B9 H9 121.1 . . ?
B8 B9 H9 121.4 7_565 . ?
B8 B9 H9 121.4 . . ?
C1 C1 B4 111.6(3) 7_565 . ?
C1 C1 B5 110.8(3) 7_565 . ?
B4 C1 B5 62.1(3) . . ?
C1 C1 B6 61.79(18) 7_565 . ?
B4 C1 B6 113.2(4) . . ?
B5 C1 B6 61.5(3) . . ?
C1 C1 B3 61.83(19) 7_565 . ?
B4 C1 B3 61.9(3) . . ?
B5 C1 B3 112.7(4) . . ?
B6 C1 B3 113.8(4) . . ?
C1 C1 S1 111.90(14) 7_565 . ?
B4 C1 S1 125.3(3) . . ?
B5 C1 S1 126.5(3) . . ?
B6 C1 S1 115.8(4) . . ?
B3 C1 S1 115.2(3) . . ?
C2 C2 C3 108.1(3) 7_565 . ?
C2 C2 C5 125.8(3) 7_565 . ?
C3 C2 C5 126.1(5) . . ?
C2 C2 Rh1 71.45(11) 7_565 . ?
C3 C2 Rh1 69.7(3) . . ?
C5 C2 Rh1 126.7(3) . . ?
C4 C3 C2 108.0(5) . . ?
C4 C3 C6 128.1(5) . . ?
C2 C3 C6 123.6(6) . . ?
C4 C3 Rh1 72.8(4) . . ?
C2 C3 Rh1 71.8(2) . . ?
C6 C3 Rh1 126.3(4) . . ?
C3 C4 C3 107.7(6) 7_565 . ?
C3 C4 C7 126.1(3) 7_565 . ?
C3 C4 C7 126.1(3) . . ?
C3 C4 Rh1 69.4(3) 7_565 . ?
C3 C4 Rh1 69.4(3) . . ?
C7 C4 Rh1 130.5(5) . . ?
C2 C5 H5A 109.5 . . ?
C2 C5 H5B 109.5 . . ?
H5A C5 H5B 109.5 . . ?
C2 C5 H5C 109.5 . . ?
H5A C5 H5C 109.5 . . ?
H5B C5 H5C 109.5 . . ?
C3 C6 H6A 109.5 . . ?
C3 C6 H6B 109.5 . . ?
H6A C6 H6B 109.5 . . ?
C3 C6 H6C 109.5 . . ?
H6A C6 H6C 109.5 . . ?
H6B C6 H6C 109.5 . . ?
C4 C7 H7A 109.5 . . ?
C4 C7 H7B 109.5 . . ?
H7A C7 H7B 109.5 . . ?
C4 C7 H7C 109.5 . . ?
H7A C7 H7C 109.5 . . ?
H7B C7 H7C 109.5 . . ?
C8 C8 C9 109.8(4) 7_565 . ?
C8 C8 Co1 71.18(16) 7_565 . ?
C9 C8 Co1 70.3(3) . . ?
C8 C8 H8A 125.1 7_565 . ?
C9 C8 H8A 125.1 . . ?
Co1 C8 H8A 125.0 . . ?
C8 C9 C10 108.4(7) . . ?
C8 C9 Co1 70.5(3) . . ?
C10 C9 Co1 71.6(5) . . ?
C8 C9 H9A 125.8 . . ?
C10 C9 H9A 125.8 . . ?
Co1 C9 H9A 123.7 . . ?
C9 C10 C9 103.6(9) 7_565 . ?
C9 C10 Co1 67.9(4) 7_565 . ?
C9 C10 Co1 67.9(4) . . ?
C9 C10 H10 128.2 7_565 . ?
C9 C10 H10 128.2 . . ?
Co1 C10 H10 127.4 . . ?

loop_
_geom_bond_atom_site_label_1
_geom_bond_atom_site_label_2
_geom_bond_distance
_geom_bond_site_symmetry_2
_geom_bond_publ_flag
Co1 C9 2.033(6) . ?
Co1 C9 2.033(6) 7_565 ?
Co1 C8 2.036(5) 7_565 ?
Co1 C8 2.036(5) . ?
Co1 C10 2.082(8) . ?
Co1 S1 2.2117(14) 7_565 ?
Co1 S1 2.2117(14) . ?
Co1 Rh1 2.4778(11) . ?
Rh1 C3 2.161(5) 7_565 ?
Rh1 C3 2.161(5) . ?
Rh1 C2 2.189(4) 7_565 ?
Rh1 C2 2.189(4) . ?
Rh1 C4 2.206(7) . ?
Rh1 S1 2.3339(13) . ?
Rh1 S1 2.3339(13) 7_565 ?
S1 C1 1.837(4) . ?
B3 C1 1.722(7) . ?
B3 C1 1.722(7) 7_565 ?
B3 B7 1.734(10) . ?
B3 B4 1.759(7) . ?
B3 B4 1.759(7) 7_565 ?
B3 H3 1.1000 . ?
B4 C1 1.699(7) . ?
B4 B8 1.754(8) . ?
B4 B5 1.759(8) . ?
B4 B7 1.777(7) . ?
B4 H4 1.1000 . ?
B5 C1 1.710(6) . ?
B5 B9 1.741(8) . ?
B5 B8 1.748(8) . ?
B5 B6 1.754(8) . ?
B5 H5 1.1000 . ?
B6 C1 1.720(8) 7_565 ?
B6 C1 1.720(8) . ?
B6 B9 1.727(11) . ?
B6 B5 1.754(8) 7_565 ?
B6 H6 1.1000 . ?
B7 B8 1.742(9) . ?
B7 B8 1.742(9) 7_565 ?
B7 B4 1.777(8) 7_565 ?
B7 H7 1.1000 . ?
B8 B9 1.748(9) . ?
B8 B8 1.755(13) 7_565 ?
B8 H8 1.1000 . ?
B9 B5 1.741(8) 7_565 ?
B9 B8 1.748(9) 7_565 ?
B9 H9 1.1000 . ?
C1 C1 1.626(9) 7_565 ?
C2 C2 1.392(9) 7_565 ?
C2 C3 1.435(6) . ?
C2 C5 1.506(6) . ?
C3 C4 1.414(6) . ?
C3 C6 1.507(8) . ?
C4 C3 1.414(6) 7_565 ?
C4 C7 1.491(9) . ?
C5 H5A 0.9600 . ?
C5 H5B 0.9600 . ?
C5 H5C 0.9600 . ?
C6 H6A 0.9600 . ?
C6 H6B 0.9600 . ?
C6 H6C 0.9600 . ?
C7 H7A 0.9600 . ?
C7 H7B 0.9600 . ?
C7 H7C 0.9600 . ?
C8 C8 1.313(11) 7_565 ?
C8 C9 1.365(7) . ?
C8 H8A 0.9300 . ?
C9 C10 1.423(8) . ?
C9 H9A 0.9300 . ?
C10 C9 1.423(8) 7_565 ?
C10 H10 0.9300 . ?
